data_7128324
loop_
_publ_author_name
'Xiong, Yun'
'Yao, Shenglai'
'Ruzicka, Ales'
'Driess, Matthias'

_publ_section_title
;
 Distinctly different reactivity of bis(silylenyl)-<i>versus</i>
 phosphanyl-silylenyl-substituted <i>o</i>-dicarborane towards
 O<sub>2</sub>, N<sub>2</sub>O and CO<sub>2</sub>.
;
_journal_issue 48
_journal_name_full 'Chemical communications (Cambridge, England)'
_journal_page_first 5965
_journal_page_last 5968
_journal_paper_doi 10.1039/d1cc01939b
_journal_volume 57
_journal_year 2021
_chemical_formula_sum 'C28 H55 B10 N4 O3 P Si'
_chemical_formula_weight 662.92
_space_group_crystal_system monoclinic
_space_group_IT_number 14
_space_group_name_Hall '-P 2ybc'
_space_group_name_H-M_alt 'P 1 21/c 1'
_atom_sites_solution_hydrogens geom
_audit_creation_method 'CrysAlisPro 1.171.39.46 (Rigaku OD, 2018)'
_audit_update_record
;
2021-04-06 deposited with the CCDC.	2021-05-13 downloaded from the CCDC.
;
_cell_angle_alpha 90
_cell_angle_beta 117.670(6)
_cell_angle_gamma 90
_cell_formula_units_Z 4
_cell_length_a 16.6462(7)
_cell_length_b 15.4729(5)
_cell_length_c 16.1445(7)
_cell_measurement_reflns_used 4923
_cell_measurement_temperature 150(2)
_cell_measurement_theta_max 73.8230
_cell_measurement_theta_min 2.9560
_cell_volume 3682.7(3)
_computing_cell_refinement 'CrysAlisPro 1.171.39.46 (Rigaku OD, 2018)'
_computing_data_collection 'CrysAlisPro 1.171.39.46 (Rigaku OD, 2018)'
_computing_data_reduction 'CrysAlisPro 1.171.39.46 (Rigaku OD, 2018)'
_computing_structure_refinement 'SHELXL-2018/3 (Sheldrick, 2018)'
_diffrn_ambient_temperature 150(2)
_diffrn_measured_fraction_theta_full 0.999
_diffrn_measured_fraction_theta_max 0.999
_diffrn_measurement_device 'four-circle diffractometer'
_diffrn_measurement_device_type 'SuperNova, Single source at offset/far, Atlas'
_diffrn_radiation_monochromator mirror
_diffrn_radiation_type CuK\a
_diffrn_radiation_wavelength 1.54184
_diffrn_reflns_av_R_equivalents 0.0619
_diffrn_reflns_av_unetI/netI 0.0614
_diffrn_reflns_Laue_measured_fraction_full 0.999
_diffrn_reflns_Laue_measured_fraction_max 0.999
_diffrn_reflns_limit_h_max 19
_diffrn_reflns_limit_h_min -15
_diffrn_reflns_limit_k_max 15
_diffrn_reflns_limit_k_min -18
_diffrn_reflns_limit_l_max 19
_diffrn_reflns_limit_l_min -19
_diffrn_reflns_number 18908
_diffrn_reflns_point_group_measured_fraction_full 0.999
_diffrn_reflns_point_group_measured_fraction_max 0.999
_diffrn_reflns_theta_full 67.500
_diffrn_reflns_theta_max 67.500
_diffrn_reflns_theta_min 2.998
_exptl_absorpt_coefficient_mu 1.241
_exptl_absorpt_correction_T_max 1.00000
_exptl_absorpt_correction_T_min 0.47626
_exptl_absorpt_correction_type multi-scan
_exptl_absorpt_process_details
;
CrysAlisPro 1.171.39.46 (Rigaku Oxford Diffraction, 2018)
Empirical absorption correction using spherical harmonics,
 implemented in SCALE3 ABSPACK scaling algorithm.
;
_exptl_crystal_colour colorless
_exptl_crystal_density_diffrn 1.196
_exptl_crystal_description pirsm
_exptl_crystal_F_000 1416
_exptl_crystal_size_max 0.230
_exptl_crystal_size_mid 0.150
_exptl_crystal_size_min 0.100
_refine_diff_density_max 0.481
_refine_diff_density_min -0.358
_refine_diff_density_rms 0.059
_refine_ls_extinction_method none
_refine_ls_goodness_of_fit_ref 1.027
_refine_ls_hydrogen_treatment constr
_refine_ls_matrix_type full
_refine_ls_number_parameters 467
_refine_ls_number_reflns 6629
_refine_ls_number_restraints 15
_refine_ls_restrained_S_all 1.027
_refine_ls_R_factor_all 0.0746
_refine_ls_R_factor_gt 0.0523
_refine_ls_shift/su_max 0.005
_refine_ls_shift/su_mean 0.000
_refine_ls_structure_factor_coef Fsqd
_refine_ls_weighting_details 'w=1/[\s^2^(Fo^2^)+(0.0763P)^2^+0.8631P] where P=(Fo^2^+2Fc^2^)/3'
_refine_ls_weighting_scheme calc
_refine_ls_wR_factor_gt 0.1333
_refine_ls_wR_factor_ref 0.1546
_reflns_Friedel_coverage 0.000
_reflns_number_gt 4920
_reflns_number_total 6629
_reflns_threshold_expression 'I > 2\s(I)'
_cod_data_source_file d1cc01939b2.cif
_cod_data_source_block 7
_cod_depositor_comments 'Adding full bibliography for 7128322--7128326.cif.'
_cod_original_sg_symbol_H-M 'P 21/c'
_cod_database_code 7128324
_shelx_shelxl_version_number 2018/3
_shelx_space_group_comment
;
The symmetry employed for this shelxl refinement is uniquely defined
by the following loop, which should always be used as a source of
symmetry information in preference to the above space-group names.
They are only intended as comments.
;
_shelx_estimated_absorpt_t_min 0.763
_shelx_estimated_absorpt_t_max 0.886

loop_
_space_group_symop_operation_xyz
'x, y, z'
'-x, y+1/2, -z+1/2'
'-x, -y, -z'
'x, -y-1/2, z-1/2'

loop_
_atom_site_label
_atom_site_type_symbol
_atom_site_fract_x
_atom_site_fract_y
_atom_site_fract_z
_atom_site_U_iso_or_equiv
_atom_site_adp_type
_atom_site_occupancy
_atom_site_site_symmetry_order
_atom_site_calc_flag
_atom_site_refinement_flags_posn
_atom_site_refinement_flags_adp
_atom_site_refinement_flags_occupancy
_atom_site_disorder_assembly
_atom_site_disorder_group
P1 P 0.32439(4) 0.58316(4) 0.18872(4) 0.02535(17) Uani 1 1 d . . . . .
Si1 Si 0.23575(4) 0.45631(4) 0.26475(4) 0.02319(18) Uani 1 1 d . . . . .
O1 O 0.28980(11) 0.53320(11) 0.35541(11) 0.0275(4) Uani 1 1 d . . . . .
O3 O 0.24653(11) 0.51438(11) 0.18671(11) 0.0289(4) Uani 1 1 d . . . . .
O2 O 0.28465(13) 0.62406(14) 0.46052(14) 0.0451(5) Uani 1 1 d . . . . .
N1 N 0.19694(13) 0.35590(13) 0.18310(14) 0.0250(4) Uani 1 1 d . . . . .
C1 C 0.12895(16) 0.46707(15) 0.28268(16) 0.0243(5) Uani 1 1 d . . . . .
N2 N 0.31186(13) 0.36787(13) 0.32038(14) 0.0264(5) Uani 1 1 d . . . . .
C3 C 0.25027(17) 0.57103(17) 0.39980(17) 0.0306(6) Uani 1 1 d . . . . .
N3 N 0.30135(15) 0.57322(15) 0.07511(15) 0.0335(5) Uani 1 1 d . . . . .
C4 C 0.26843(16) 0.31412(16) 0.24491(17) 0.0265(5) Uani 1 1 d . . . . .
C15 C 0.29624(16) 0.22595(16) 0.23264(17) 0.0277(5) Uani 1 1 d . . . . .
C16 C 0.24755(18) 0.15470(17) 0.23673(18) 0.0340(6) Uani 1 1 d . . . . .
H16 H 0.200084 0.162018 0.253176 0.041 Uiso 1 1 calc R U . . .
C8 C 0.4104(2) 0.4551(2) 0.1121(2) 0.0474(8) Uani 1 1 d . . . . .
H8A H 0.447676 0.476733 0.175741 0.071 Uiso 1 1 calc R U . . .
H8B H 0.449076 0.424375 0.090935 0.071 Uiso 1 1 calc R U . . .
H8C H 0.364284 0.415509 0.111643 0.071 Uiso 1 1 calc R U . . .
C24 C 0.09920(18) 0.41777(17) 0.02973(18) 0.0332(6) Uani 1 1 d . . . . .
H24A H 0.074849 0.454267 0.062423 0.050 Uiso 1 1 calc R U . . .
H24B H 0.051151 0.405189 -0.033452 0.050 Uiso 1 1 calc R U . . .
H24C H 0.149001 0.448066 0.025779 0.050 Uiso 1 1 calc R U . . .
C7 C 0.36398(19) 0.53123(19) 0.04639(19) 0.0359(6) Uani 1 1 d . . . . .
C2 C 0.15390(17) 0.53969(16) 0.36609(17) 0.0277(5) Uani 1 1 d . . . . .
C21 C 0.13446(17) 0.33312(16) 0.08352(17) 0.0287(6) Uani 1 1 d . . . . .
C25 C 0.39494(17) 0.34651(18) 0.41012(18) 0.0323(6) Uani 1 1 d . . . . .
C17 C 0.2678(2) 0.07344(18) 0.2170(2) 0.0416(7) Uani 1 1 d . . . . .
H17 H 0.234295 0.024811 0.219727 0.050 Uiso 1 1 calc R U . . .
C22 C 0.05538(17) 0.27994(18) 0.07922(19) 0.0358(6) Uani 1 1 d . . . . .
H22A H 0.078552 0.226476 0.115039 0.054 Uiso 1 1 calc R U . . .
H22B H 0.013786 0.265750 0.013947 0.054 Uiso 1 1 calc R U . . .
H22C H 0.023015 0.313454 0.105914 0.054 Uiso 1 1 calc R U . . .
C20 C 0.36653(18) 0.21464(18) 0.20904(18) 0.0332(6) Uani 1 1 d . . . . .
H20 H 0.400078 0.263010 0.205738 0.040 Uiso 1 1 calc R U . . .
C6 C 0.2392(2) 0.64055(19) 0.0153(2) 0.0408(7) Uani 1 1 d . . . . .
H6A H 0.191010 0.614896 -0.042710 0.049 Uiso 1 1 calc R U . . .
H6B H 0.272523 0.684028 -0.001931 0.049 Uiso 1 1 calc R U . . .
C11 C 0.30539(18) 0.75518(17) 0.22548(18) 0.0348(6) Uani 1 1 d D . . . .
B3 B 0.1061(2) 0.5196(2) 0.4370(2) 0.0344(7) Uani 1 1 d . . . . .
H3 H 0.137045 0.534746 0.513454 0.041 Uiso 1 1 calc R U . . .
C28 C 0.41170(19) 0.4153(2) 0.48404(19) 0.0410(7) Uani 1 1 d . . . . .
H28A H 0.419744 0.471646 0.461169 0.062 Uiso 1 1 calc R U . . .
H28B H 0.466480 0.400681 0.541674 0.062 Uiso 1 1 calc R U . . .
H28C H 0.359640 0.417768 0.496789 0.062 Uiso 1 1 calc R U . . .
B5 B -0.0264(2) 0.5610(2) 0.2483(2) 0.0349(7) Uani 1 1 d . . . . .
H5 H -0.084287 0.602978 0.200524 0.042 Uiso 1 1 calc R U . . .
C19 C 0.3866(2) 0.1331(2) 0.1907(2) 0.0430(7) Uani 1 1 d . . . . .
H19 H 0.435173 0.125122 0.176118 0.052 Uiso 1 1 calc R U . . .
N4 N 0.26710(18) 0.67635(15) 0.17129(17) 0.0488(7) Uani 1 1 d . . . . .
B8 B 0.0566(2) 0.3916(2) 0.2906(2) 0.0311(7) Uani 1 1 d . . . . .
H8 H 0.054224 0.322086 0.270428 0.037 Uiso 1 1 calc R U . . .
B1 B 0.0817(2) 0.56971(19) 0.2531(2) 0.0292(6) Uani 1 1 d . . . . .
H1 H 0.097109 0.616661 0.209611 0.035 Uiso 1 1 calc R U . . .
C23 C 0.18085(18) 0.28324(18) 0.03533(18) 0.0347(6) Uani 1 1 d . . . . .
H23A H 0.237349 0.312530 0.047046 0.052 Uiso 1 1 calc R U . . .
H23B H 0.140388 0.281021 -0.032158 0.052 Uiso 1 1 calc R U . . .
H23C H 0.194447 0.224321 0.060330 0.052 Uiso 1 1 calc R U . . .
B10 B -0.0424(2) 0.4510(2) 0.2709(2) 0.0360(7) Uani 1 1 d . . . . .
H10 H -0.111177 0.420253 0.237745 0.043 Uiso 1 1 calc R U . . .
B7 B 0.0403(2) 0.4253(2) 0.3881(2) 0.0371(7) Uani 1 1 d . . . . .
H7 H 0.026622 0.377741 0.432362 0.045 Uiso 1 1 calc R U . . .
C9 C 0.3098(2) 0.4966(2) -0.0529(2) 0.0530(8) Uani 1 1 d . . . . .
H9A H 0.262670 0.457145 -0.055362 0.079 Uiso 1 1 calc R U . . .
H9B H 0.350481 0.465488 -0.071042 0.079 Uiso 1 1 calc R U . . .
H9C H 0.281451 0.544863 -0.096009 0.079 Uiso 1 1 calc R U . . .
B6 B -0.0119(2) 0.5300(2) 0.3611(2) 0.0378(7) Uani 1 1 d . . . . .
H6 H -0.060314 0.551235 0.387426 0.045 Uiso 1 1 calc R U . . .
B9 B 0.01579(19) 0.4750(2) 0.2052(2) 0.0293(6) Uani 1 1 d . . . . .
H9 H -0.013583 0.459642 0.128878 0.035 Uiso 1 1 calc R U . . .
C18 C 0.3372(2) 0.0626(2) 0.1932(2) 0.0485(8) Uani 1 1 d . . . . .
H18 H 0.350652 0.006688 0.178621 0.058 Uiso 1 1 calc R U . . .
B2 B 0.0655(2) 0.6035(2) 0.3506(2) 0.0354(7) Uani 1 1 d . . . . .
H2 H 0.070156 0.673238 0.370800 0.043 Uiso 1 1 calc R U . . .
B4 B 0.1479(2) 0.4337(2) 0.3930(2) 0.0306(6) Uani 1 1 d . . . . .
H4 H 0.206694 0.392512 0.440267 0.037 Uiso 1 1 calc R U . . .
C10 C 0.4364(2) 0.5948(2) 0.0508(2) 0.0509(8) Uani 1 1 d . . . . .
H10A H 0.406988 0.643745 0.009097 0.076 Uiso 1 1 calc R U . . .
H10B H 0.476882 0.565523 0.031072 0.076 Uiso 1 1 calc R U . . .
H10C H 0.471613 0.615793 0.115045 0.076 Uiso 1 1 calc R U . . .
C5 C 0.1987(2) 0.6818(2) 0.0726(2) 0.0483(8) Uani 1 1 d . . . . .
H5A H 0.183052 0.742917 0.053997 0.058 Uiso 1 1 calc R U . . .
H5B H 0.142863 0.650820 0.062532 0.058 Uiso 1 1 calc R U . . .
C26 C 0.47772(19) 0.3437(2) 0.3941(2) 0.0532(9) Uani 1 1 d . . . . .
H26A H 0.473628 0.293596 0.355225 0.080 Uiso 1 1 calc R U . . .
H26B H 0.532531 0.339022 0.454403 0.080 Uiso 1 1 calc R U . . .
H26C H 0.480528 0.396738 0.362339 0.080 Uiso 1 1 calc R U . . .
C14 C 0.3682(11) 0.7330(11) 0.3267(6) 0.068(5) Uani 0.54(3) 1 d D . P A 1
H14A H 0.332658 0.709940 0.355993 0.101 Uiso 0.54(3) 1 calc R U P A 1
H14B H 0.400424 0.785134 0.360100 0.101 Uiso 0.54(3) 1 calc R U P A 1
H14C H 0.412267 0.689486 0.329637 0.101 Uiso 0.54(3) 1 calc R U P A 1
C12 C 0.3619(7) 0.7941(7) 0.1829(7) 0.045(2) Uani 0.54(3) 1 d D . P A 1
H12A H 0.403759 0.750279 0.181359 0.067 Uiso 0.54(3) 1 calc R U P A 1
H12B H 0.396657 0.843284 0.220836 0.067 Uiso 0.54(3) 1 calc R U P A 1
H12C H 0.321754 0.813652 0.119086 0.067 Uiso 0.54(3) 1 calc R U P A 1
C27 C 0.3812(2) 0.2602(2) 0.4489(2) 0.0566(9) Uani 1 1 d . . . . .
H27A H 0.323959 0.261916 0.452396 0.085 Uiso 1 1 calc R U . . .
H27B H 0.431547 0.250752 0.511616 0.085 Uiso 1 1 calc R U . . .
H27C H 0.379260 0.213047 0.407585 0.085 Uiso 1 1 calc R U . . .
C13 C 0.2326(8) 0.8198(6) 0.2153(13) 0.080(4) Uani 0.54(3) 1 d D . P A 1
H13A H 0.197619 0.836570 0.149517 0.119 Uiso 0.54(3) 1 calc R U P A 1
H13B H 0.261183 0.871123 0.253165 0.119 Uiso 0.54(3) 1 calc R U P A 1
H13C H 0.191976 0.793370 0.236732 0.119 Uiso 0.54(3) 1 calc R U P A 1
C13B C 0.2265(7) 0.7849(19) 0.2415(11) 0.092(7) Uani 0.46(3) 1 d D . P A 2
H13D H 0.172730 0.793487 0.181119 0.138 Uiso 0.46(3) 1 calc R U P A 2
H13E H 0.242465 0.839386 0.276443 0.138 Uiso 0.46(3) 1 calc R U P A 2
H13F H 0.213685 0.740856 0.277428 0.138 Uiso 0.46(3) 1 calc R U P A 2
C12B C 0.3356(14) 0.8295(14) 0.1868(10) 0.095(7) Uani 0.46(3) 1 d D . P A 2
H12D H 0.284107 0.850957 0.129755 0.142 Uiso 0.46(3) 1 calc R U P A 2
H12E H 0.383662 0.810094 0.172176 0.142 Uiso 0.46(3) 1 calc R U P A 2
H12F H 0.358903 0.876028 0.233270 0.142 Uiso 0.46(3) 1 calc R U P A 2
C14B C 0.3814(8) 0.7347(14) 0.3226(7) 0.038(4) Uani 0.46(3) 1 d D . P A 2
H14D H 0.364424 0.684537 0.348065 0.056 Uiso 0.46(3) 1 calc R U P A 2
H14E H 0.391628 0.784629 0.363668 0.056 Uiso 0.46(3) 1 calc R U P A 2
H14F H 0.437112 0.721844 0.318513 0.056 Uiso 0.46(3) 1 calc R U P A 2

loop_
_atom_site_aniso_label
_atom_site_aniso_U_11
_atom_site_aniso_U_22
_atom_site_aniso_U_33
_atom_site_aniso_U_23
_atom_site_aniso_U_13
_atom_site_aniso_U_12
P1 0.0242(3) 0.0257(3) 0.0260(3) 0.0008(2) 0.0115(3) -0.0003(2)
Si1 0.0214(3) 0.0284(4) 0.0224(3) -0.0006(3) 0.0123(3) -0.0003(3)
O1 0.0260(9) 0.0344(9) 0.0256(9) -0.0025(7) 0.0150(7) -0.0024(7)
O3 0.0269(9) 0.0366(10) 0.0255(9) 0.0000(7) 0.0141(7) -0.0053(8)
O2 0.0412(11) 0.0572(13) 0.0396(11) -0.0228(10) 0.0211(10) -0.0127(10)
N1 0.0224(10) 0.0273(10) 0.0245(10) -0.0011(8) 0.0102(8) -0.0007(8)
C1 0.0249(12) 0.0277(12) 0.0226(12) -0.0004(9) 0.0132(10) -0.0012(10)
N2 0.0217(10) 0.0315(11) 0.0249(10) -0.0009(8) 0.0100(9) 0.0006(9)
C3 0.0301(13) 0.0379(14) 0.0254(13) -0.0008(11) 0.0142(11) -0.0011(11)
N3 0.0333(12) 0.0444(13) 0.0282(11) 0.0091(10) 0.0190(10) 0.0073(10)
C4 0.0248(12) 0.0298(13) 0.0298(13) 0.0022(10) 0.0169(11) -0.0004(10)
C15 0.0263(12) 0.0284(13) 0.0265(12) 0.0020(10) 0.0106(10) 0.0035(10)
C16 0.0305(14) 0.0344(14) 0.0334(14) 0.0043(11) 0.0118(12) 0.0009(11)
C8 0.0495(18) 0.0494(18) 0.0534(19) 0.0021(15) 0.0325(16) 0.0131(15)
C24 0.0326(14) 0.0372(14) 0.0256(13) -0.0014(11) 0.0101(11) 0.0025(11)
C7 0.0375(15) 0.0452(16) 0.0337(14) -0.0051(12) 0.0239(12) -0.0059(13)
C2 0.0304(13) 0.0349(13) 0.0228(12) -0.0012(10) 0.0166(10) -0.0006(11)
C21 0.0258(12) 0.0319(13) 0.0250(12) -0.0027(10) 0.0090(10) 0.0003(11)
C25 0.0226(12) 0.0399(15) 0.0292(13) 0.0008(11) 0.0077(11) 0.0038(11)
C17 0.0436(17) 0.0282(14) 0.0428(16) 0.0030(12) 0.0115(13) 0.0010(13)
C22 0.0275(13) 0.0374(15) 0.0360(15) -0.0030(12) 0.0092(12) -0.0034(12)
C20 0.0302(13) 0.0371(14) 0.0329(14) -0.0006(11) 0.0152(11) 0.0032(12)
C6 0.0421(16) 0.0444(16) 0.0318(14) 0.0096(12) 0.0136(13) 0.0032(13)
C11 0.0384(15) 0.0279(13) 0.0406(15) 0.0001(11) 0.0206(13) 0.0014(11)
B3 0.0370(16) 0.0472(18) 0.0297(15) 0.0020(13) 0.0245(14) 0.0024(14)
C28 0.0337(15) 0.0555(18) 0.0263(14) -0.0027(12) 0.0075(12) 0.0072(13)
B5 0.0278(15) 0.0435(18) 0.0367(17) 0.0030(14) 0.0176(13) 0.0056(13)
C19 0.0402(16) 0.0534(18) 0.0348(15) -0.0063(13) 0.0167(13) 0.0103(14)
N4 0.0552(16) 0.0315(12) 0.0361(13) -0.0028(10) 0.0012(12) 0.0132(12)
B8 0.0287(15) 0.0350(15) 0.0336(16) 0.0039(13) 0.0178(13) -0.0034(13)
B1 0.0304(15) 0.0304(15) 0.0279(15) 0.0017(12) 0.0146(12) 0.0041(12)
C23 0.0340(14) 0.0407(15) 0.0286(13) -0.0057(11) 0.0139(12) -0.0009(12)
B10 0.0278(15) 0.0495(19) 0.0355(17) 0.0037(14) 0.0188(14) -0.0011(14)
B7 0.0359(17) 0.0473(19) 0.0351(17) 0.0102(14) 0.0224(14) 0.0045(15)
C9 0.0523(19) 0.066(2) 0.0419(18) -0.0165(16) 0.0232(15) -0.0039(17)
B6 0.0323(16) 0.052(2) 0.0375(17) 0.0070(15) 0.0231(14) 0.0084(15)
B9 0.0233(13) 0.0379(16) 0.0287(15) 0.0006(12) 0.0139(12) -0.0004(12)
C18 0.0522(19) 0.0375(16) 0.0443(17) -0.0048(13) 0.0127(15) 0.0150(15)
B2 0.0345(16) 0.0418(18) 0.0342(16) -0.0025(13) 0.0194(14) 0.0073(14)
B4 0.0312(15) 0.0376(16) 0.0294(15) 0.0067(12) 0.0196(13) 0.0021(13)
C10 0.0477(18) 0.064(2) 0.059(2) -0.0089(16) 0.0397(17) -0.0134(16)
C5 0.0470(18) 0.0436(17) 0.0378(16) -0.0001(13) 0.0057(14) 0.0150(14)
C26 0.0258(14) 0.088(3) 0.0419(17) -0.0176(17) 0.0125(13) 0.0002(16)
C14 0.131(13) 0.033(6) 0.036(6) -0.015(4) 0.036(7) -0.031(7)
C12 0.063(5) 0.025(4) 0.053(4) -0.002(3) 0.033(4) -0.012(3)
C27 0.056(2) 0.0517(19) 0.0391(17) 0.0131(14) 0.0024(15) -0.0031(16)
C13 0.086(7) 0.037(5) 0.137(12) -0.016(5) 0.069(8) 0.013(4)
C13B 0.050(6) 0.151(17) 0.056(7) -0.050(9) 0.008(5) 0.040(8)
C12B 0.123(12) 0.054(9) 0.069(7) 0.029(7) 0.013(7) -0.033(9)
C14B 0.024(4) 0.045(8) 0.034(7) 0.007(5) 0.006(4) -0.004(4)

loop_
_atom_type_symbol
_atom_type_description
_atom_type_scat_dispersion_real
_atom_type_scat_dispersion_imag
_atom_type_scat_source
C C 0.0181 0.0091 'International Tables Vol C Tables 4.2.6.8 and 6.1.1.4'
H H 0.0000 0.0000 'International Tables Vol C Tables 4.2.6.8 and 6.1.1.4'
B B 0.0090 0.0039 'International Tables Vol C Tables 4.2.6.8 and 6.1.1.4'
N N 0.0311 0.0180 'International Tables Vol C Tables 4.2.6.8 and 6.1.1.4'
O O 0.0492 0.0322 'International Tables Vol C Tables 4.2.6.8 and 6.1.1.4'
P P 0.2955 0.4335 'International Tables Vol C Tables 4.2.6.8 and 6.1.1.4'
Si Si 0.2541 0.3302 'International Tables Vol C Tables 4.2.6.8 and 6.1.1.4'

loop_
_geom_angle_atom_site_label_1
_geom_angle_atom_site_label_2
_geom_angle_atom_site_label_3
_geom_angle
_geom_angle_site_symmetry_1
_geom_angle_site_symmetry_3
_geom_angle_publ_flag
O3 P1 N4 99.75(12) . . ?
O3 P1 N3 97.92(10) . . ?
N4 P1 N3 94.07(12) . . ?
O3 Si1 O1 94.17(9) . . ?
O3 Si1 N2 120.20(10) . . ?
O1 Si1 N2 97.40(9) . . ?
O3 Si1 C1 120.55(10) . . ?
O1 Si1 C1 88.17(9) . . ?
N2 Si1 C1 118.30(10) . . ?
O3 Si1 N1 92.16(9) . . ?
O1 Si1 N1 167.84(9) . . ?
N2 Si1 N1 70.45(9) . . ?
C1 Si1 N1 97.53(10) . . ?
C3 O1 Si1 123.94(16) . . ?
Si1 O3 P1 134.73(11) . . ?
C4 N1 C21 129.3(2) . . ?
C4 N1 Si1 88.83(15) . . ?
C21 N1 Si1 139.77(16) . . ?
C2 C1 B9 108.75(19) . . ?
C2 C1 B8 108.64(19) . . ?
B9 C1 B8 62.21(16) . . ?
C2 C1 B4 60.59(15) . . ?
B9 C1 B4 112.6(2) . . ?
B8 C1 B4 61.49(17) . . ?
C2 C1 B1 60.82(15) . . ?
B9 C1 B1 62.03(16) . . ?
B8 C1 B1 113.4(2) . . ?
B4 C1 B1 113.4(2) . . ?
C2 C1 Si1 106.24(15) . . ?
B9 C1 Si1 132.15(17) . . ?
B8 C1 Si1 132.40(17) . . ?
B4 C1 Si1 112.69(16) . . ?
B1 C1 Si1 111.55(16) . . ?
C4 N2 C25 126.3(2) . . ?
C4 N2 Si1 93.40(15) . . ?
C25 N2 Si1 140.25(17) . . ?
O2 C3 O1 125.5(2) . . ?
O2 C3 C2 122.4(2) . . ?
O1 C3 C2 112.1(2) . . ?
C6 N3 C7 119.4(2) . . ?
C6 N3 P1 112.51(18) . . ?
C7 N3 P1 122.81(17) . . ?
N1 C4 N2 107.1(2) . . ?
N1 C4 C15 125.4(2) . . ?
N2 C4 C15 127.4(2) . . ?
C16 C15 C20 119.6(2) . . ?
C16 C15 C4 119.9(2) . . ?
C20 C15 C4 120.2(2) . . ?
C17 C16 C15 120.2(3) . . ?
N3 C7 C9 109.0(2) . . ?
N3 C7 C10 111.0(2) . . ?
C9 C7 C10 110.1(3) . . ?
N3 C7 C8 108.9(2) . . ?
C9 C7 C8 108.6(3) . . ?
C10 C7 C8 109.2(3) . . ?
C3 C2 C1 109.5(2) . . ?
C3 C2 B2 124.8(2) . . ?
C1 C2 B2 113.8(2) . . ?
C3 C2 B3 124.5(2) . . ?
C1 C2 B3 113.9(2) . . ?
B2 C2 B3 63.80(18) . . ?
C3 C2 B4 113.1(2) . . ?
C1 C2 B4 62.14(16) . . ?
B2 C2 B4 116.6(2) . . ?
B3 C2 B4 63.44(18) . . ?
C3 C2 B1 113.4(2) . . ?
C1 C2 B1 62.05(15) . . ?
B2 C2 B1 63.49(17) . . ?
B3 C2 B1 116.7(2) . . ?
B4 C2 B1 115.7(2) . . ?
N1 C21 C22 109.3(2) . . ?
N1 C21 C24 107.5(2) . . ?
C22 C21 C24 109.9(2) . . ?
N1 C21 C23 113.6(2) . . ?
C22 C21 C23 109.4(2) . . ?
C24 C21 C23 107.1(2) . . ?
N2 C25 C26 110.1(2) . . ?
N2 C25 C28 110.7(2) . . ?
C26 C25 C28 107.6(2) . . ?
N2 C25 C27 109.8(2) . . ?
C26 C25 C27 111.4(3) . . ?
C28 C25 C27 107.1(2) . . ?
C16 C17 C18 120.0(3) . . ?
C19 C20 C15 119.4(3) . . ?
N3 C6 C5 105.9(2) . . ?
N4 C11 C12B 121.8(9) . . ?
N4 C11 C14 110.3(7) . . ?
N4 C11 C13 112.3(6) . . ?
C14 C11 C13 112.4(9) . . ?
N4 C11 C14B 111.4(8) . . ?
C12B C11 C14B 108.0(9) . . ?
N4 C11 C13B 100.5(9) . . ?
C12B C11 C13B 108.8(8) . . ?
C14B C11 C13B 104.9(9) . . ?
N4 C11 C12 104.4(4) . . ?
C14 C11 C12 108.3(8) . . ?
C13 C11 C12 108.7(5) . . ?
C2 B3 B6 103.5(2) . . ?
C2 B3 B7 103.7(2) . . ?
B6 B3 B7 60.71(19) . . ?
C2 B3 B2 57.89(16) . . ?
B6 B3 B2 60.07(18) . . ?
B7 B3 B2 108.5(2) . . ?
C2 B3 B4 58.62(16) . . ?
B6 B3 B4 107.6(2) . . ?
B7 B3 B4 59.15(18) . . ?
B2 B3 B4 107.7(2) . . ?
B1 B5 B2 60.77(17) . . ?
B1 B5 B10 107.9(2) . . ?
B2 B5 B10 108.0(2) . . ?
B1 B5 B6 108.8(2) . . ?
B2 B5 B6 60.11(19) . . ?
B10 B5 B6 59.92(19) . . ?
B1 B5 B9 59.94(16) . . ?
B2 B5 B9 108.2(2) . . ?
B10 B5 B9 59.53(18) . . ?
B6 B5 B9 107.7(2) . . ?
C20 C19 C18 120.9(3) . . ?
C11 N4 C5 120.3(2) . . ?
C11 N4 P1 124.05(19) . . ?
C5 N4 P1 108.95(19) . . ?
C1 B8 B4 59.60(16) . . ?
C1 B8 B9 58.64(15) . . ?
B4 B8 B9 108.1(2) . . ?
C1 B8 B10 105.0(2) . . ?
B4 B8 B10 107.4(2) . . ?
B9 B8 B10 59.89(17) . . ?
C1 B8 B7 105.4(2) . . ?
B4 B8 B7 59.24(17) . . ?
B9 B8 B7 108.1(2) . . ?
B10 B8 B7 60.17(18) . . ?
C2 B1 C1 57.13(14) . . ?
C2 B1 B5 102.8(2) . . ?
C1 B1 B5 105.3(2) . . ?
C2 B1 B9 103.0(2) . . ?
C1 B1 B9 58.34(15) . . ?
B5 B1 B9 60.60(18) . . ?
C2 B1 B2 57.53(16) . . ?
C1 B1 B2 105.0(2) . . ?
B5 B1 B2 59.76(18) . . ?
B9 B1 B2 107.9(2) . . ?
B9 B10 B8 59.90(17) . . ?
B9 B10 B6 108.5(2) . . ?
B8 B10 B6 108.6(2) . . ?
B9 B10 B5 60.33(18) . . ?
B8 B10 B5 108.3(2) . . ?
B6 B10 B5 60.08(19) . . ?
B9 B10 B7 108.2(2) . . ?
B8 B10 B7 60.25(18) . . ?
B6 B10 B7 60.19(18) . . ?
B5 B10 B7 108.2(2) . . ?
B4 B7 B3 60.91(18) . . ?
B4 B7 B10 107.3(2) . . ?
B3 B7 B10 107.4(2) . . ?
B4 B7 B8 59.68(17) . . ?
B3 B7 B8 108.3(2) . . ?
B10 B7 B8 59.58(18) . . ?
B4 B7 B6 108.2(2) . . ?
B3 B7 B6 59.63(18) . . ?
B10 B7 B6 59.72(18) . . ?
B8 B7 B6 107.6(2) . . ?
B3 B6 B2 60.42(18) . . ?
B3 B6 B10 107.7(2) . . ?
B2 B6 B10 107.6(2) . . ?
B3 B6 B5 108.0(2) . . ?
B2 B6 B5 59.59(18) . . ?
B10 B6 B5 60.00(18) . . ?
B3 B6 B7 59.66(18) . . ?
B2 B6 B7 108.0(2) . . ?
B10 B6 B7 60.09(19) . . ?
B5 B6 B7 108.1(2) . . ?
C1 B9 B10 105.6(2) . . ?
C1 B9 B8 59.15(15) . . ?
B10 B9 B8 60.21(17) . . ?
C1 B9 B1 59.62(15) . . ?
B10 B9 B1 108.0(2) . . ?
B8 B9 B1 108.9(2) . . ?
C1 B9 B5 105.4(2) . . ?
B10 B9 B5 60.14(18) . . ?
B8 B9 B5 108.4(2) . . ?
B1 B9 B5 59.46(17) . . ?
C19 C18 C17 119.8(3) . . ?
C2 B2 B5 103.7(2) . . ?
C2 B2 B6 103.4(2) . . ?
B5 B2 B6 60.30(19) . . ?
C2 B2 B3 58.30(16) . . ?
B5 B2 B3 107.9(2) . . ?
B6 B2 B3 59.51(18) . . ?
C2 B2 B1 58.98(16) . . ?
B5 B2 B1 59.47(17) . . ?
B6 B2 B1 107.9(2) . . ?
B3 B2 B1 108.4(2) . . ?
C2 B4 C1 57.27(14) . . ?
C2 B4 B7 103.8(2) . . ?
C1 B4 B7 106.2(2) . . ?
C2 B4 B8 104.0(2) . . ?
C1 B4 B8 58.90(16) . . ?
B7 B4 B8 61.08(18) . . ?
C2 B4 B3 57.95(17) . . ?
C1 B4 B3 105.5(2) . . ?
B7 B4 B3 59.94(18) . . ?
B8 B4 B3 108.7(2) . . ?
N4 C5 C6 107.3(2) . . ?

loop_
_geom_bond_atom_site_label_1
_geom_bond_atom_site_label_2
_geom_bond_distance
_geom_bond_site_symmetry_2
_geom_bond_publ_flag
P1 O3 1.6657(18) . ?
P1 N4 1.679(2) . ?
P1 N3 1.697(2) . ?
Si1 O3 1.6238(18) . ?
Si1 O1 1.7731(17) . ?
Si1 N2 1.796(2) . ?
Si1 C1 1.937(3) . ?
Si1 N1 1.944(2) . ?
O1 C3 1.314(3) . ?
O2 C3 1.200(3) . ?
N1 C4 1.314(3) . ?
N1 C21 1.496(3) . ?
C1 C2 1.652(3) . ?
C1 B9 1.714(4) . ?
C1 B8 1.724(4) . ?
C1 B4 1.736(4) . ?
C1 B1 1.738(4) . ?
N2 C4 1.371(3) . ?
N2 C25 1.503(3) . ?
C3 C2 1.515(4) . ?
N3 C6 1.470(3) . ?
N3 C7 1.474(3) . ?
C4 C15 1.483(3) . ?
C15 C16 1.388(4) . ?
C15 C20 1.400(4) . ?
C16 C17 1.377(4) . ?
C8 C7 1.533(4) . ?
C24 C21 1.530(3) . ?
C7 C9 1.525(4) . ?
C7 C10 1.531(4) . ?
C2 B2 1.691(4) . ?
C2 B3 1.698(4) . ?
C2 B4 1.711(4) . ?
C2 B1 1.717(4) . ?
C21 C22 1.526(4) . ?
C21 C23 1.535(4) . ?
C25 C26 1.516(4) . ?
C25 C28 1.525(4) . ?
C25 C27 1.536(4) . ?
C17 C18 1.386(5) . ?
C20 C19 1.372(4) . ?
C6 C5 1.516(4) . ?
C11 N4 1.463(3) . ?
C11 C12B 1.503(6) . ?
C11 C14 1.516(6) . ?
C11 C13 1.520(6) . ?
C11 C14B 1.522(6) . ?
C11 C13B 1.522(7) . ?
C11 C12 1.524(6) . ?
B3 B6 1.775(4) . ?
B3 B7 1.775(5) . ?
B3 B2 1.791(5) . ?
B3 B4 1.792(4) . ?
B5 B1 1.770(4) . ?
B5 B2 1.776(4) . ?
B5 B10 1.787(5) . ?
B5 B6 1.788(5) . ?
B5 B9 1.791(4) . ?
C19 C18 1.377(5) . ?
N4 C5 1.469(4) . ?
B8 B4 1.769(4) . ?
B8 B9 1.776(4) . ?
B8 B10 1.782(4) . ?
B8 B7 1.794(5) . ?
B1 B9 1.779(4) . ?
B1 B2 1.793(4) . ?
B10 B9 1.776(4) . ?
B10 B6 1.786(5) . ?
B10 B7 1.792(4) . ?
B7 B4 1.761(4) . ?
B7 B6 1.794(5) . ?
B6 B2 1.785(5) . ?
